data_7228519
loop_
_publ_author_name
'Sykes, Nicole Margaret'
'Su, Hong'
'Weber, Edwin'
'Bourne, Susan A.'
'Nassimbeni, Luigi'

_publ_section_title
;
 Selectivity of Aliphatic Alcohols by Host-Guest Chemistry
;
_journal_name_full CrystEngComm
_journal_paper_doi 10.1039/C7CE00736A
_journal_year 2017
_chemical_formula_moiety 'C28 H18 O2, C5 H12 O1, C5 H12 O1'
_chemical_formula_sum 'C38 H42 O4'
_chemical_formula_weight 562.72
_chemical_name_systematic
; 
9,9'-(ethyne-1,2-diyl)-bis(fluoren-9-ol) bis (2-pentanol) Clathrate
;
_space_group_IT_number 2
_symmetry_cell_setting triclinic
_symmetry_space_group_name_Hall '-P 1'
_symmetry_space_group_name_H-M 'P -1'
_atom_sites_solution_hydrogens geom
_atom_sites_solution_primary direct
_atom_sites_solution_secondary difmap
_audit_creation_method SHELXL-97
_audit_update_record
;
2017-03-25 deposited with the CCDC.
2017-06-19 downloaded from the CCDC.
;
_cell_angle_alpha 101.52(3)
_cell_angle_beta 103.71(3)
_cell_angle_gamma 114.49(3)
_cell_formula_units_Z 1
_cell_length_a 8.5130(17)
_cell_length_b 9.5480(19)
_cell_length_c 12.017(2)
_cell_measurement_reflns_used 11684
_cell_measurement_temperature 153(2)
_cell_measurement_theta_max 27.94
_cell_measurement_theta_min 1.85
_cell_volume 813.0(5)
_computing_cell_refinement 'SAINT-Plus (Bruker, 2004)'
_computing_data_collection 'APEX2 (Bruker, 2005)'
_computing_data_reduction 'SAINT-Plus and XPREP (Bruker 2004)'
_computing_molecular_graphics 'X-seed (Barbour, 1999)'
_computing_publication_material 'SHELXL-97 (Sheldrick, 1997)'
_computing_structure_refinement 'SHELXL-97 (Sheldrick, 1997)'
_computing_structure_solution 'SHELXS-97 (Sheldrick, 1990)'
_diffrn_ambient_temperature 153(2)
_diffrn_measured_fraction_theta_full 0.993
_diffrn_measured_fraction_theta_max 0.993
_diffrn_measurement_device_type 'Bruker Kappa Duo Apex II diffractometer'
_diffrn_measurement_method '1.2\% \f scans and \w scans'
_diffrn_radiation_monochromator graphite
_diffrn_radiation_source 'fine-focus sealed tube'
_diffrn_radiation_type MoK\a
_diffrn_radiation_wavelength 0.71073
_diffrn_reflns_av_R_equivalents 0.0221
_diffrn_reflns_av_sigmaI/netI 0.0254
_diffrn_reflns_limit_h_max 7
_diffrn_reflns_limit_h_min -11
_diffrn_reflns_limit_k_max 12
_diffrn_reflns_limit_k_min -12
_diffrn_reflns_limit_l_max 15
_diffrn_reflns_limit_l_min -15
_diffrn_reflns_number 11684
_diffrn_reflns_theta_full 27.94
_diffrn_reflns_theta_max 27.94
_diffrn_reflns_theta_min 1.85
_exptl_absorpt_coefficient_mu 0.073
_exptl_absorpt_correction_T_max 0.9792
_exptl_absorpt_correction_T_min 0.9672
_exptl_absorpt_correction_type multi-scan
_exptl_absorpt_process_details '(SADABS; Sheldrick, 1996)'
_exptl_crystal_colour colorless
_exptl_crystal_density_diffrn 1.149
_exptl_crystal_density_method 'not measured'
_exptl_crystal_description block
_exptl_crystal_F_000 302
_exptl_crystal_size_max 0.46
_exptl_crystal_size_mid 0.34
_exptl_crystal_size_min 0.29
_refine_diff_density_max 0.263
_refine_diff_density_min -0.217
_refine_diff_density_rms 0.038
_refine_ls_extinction_method none
_refine_ls_goodness_of_fit_ref 1.032
_refine_ls_hydrogen_treatment mixed
_refine_ls_matrix_type full
_refine_ls_number_parameters 217
_refine_ls_number_reflns 3865
_refine_ls_number_restraints 3
_refine_ls_restrained_S_all 1.033
_refine_ls_R_factor_all 0.0549
_refine_ls_R_factor_gt 0.0455
_refine_ls_shift/su_max 0.000
_refine_ls_shift/su_mean 0.000
_refine_ls_structure_factor_coef Fsqd
_refine_ls_weighting_details 'calc w=1/[\s^2^(Fo^2^)+(0.0589P)^2^+0.1696P] where P=(Fo^2^+2Fc^2^)/3'
_refine_ls_weighting_scheme calc
_refine_ls_wR_factor_gt 0.1139
_refine_ls_wR_factor_ref 0.1209
_reflns_number_gt 3211
_reflns_number_total 3865
_reflns_threshold_expression >2sigma(I)
_cod_data_source_file c7ce00736a2.cif
_cod_data_source_block H_2_2PENT
_cod_depositor_comments
;
The following automatic conversions were performed:

'_symmetry_cell_setting' value 'Triclinic' changed to 'triclinic'
according to
/home/data/users/saulius/crontab/automatic-downloads/rss-feeds/RSC/lib/dictionaries/cif_core.dic
dictionary named 'cif_core.dic' version 2.4.2 from 2011-04-26.

Automatic conversion script
Id: cif_fix_values 4973 2017-02-22 13:04:09Z antanas 
;
_cod_original_cell_volume 813.1(3)
_cod_original_sg_symbol_H-M P-1
_cod_database_code 7228519

loop_
_symmetry_equiv_pos_as_xyz
'x, y, z'
'-x, -y, -z'

loop_
_atom_site_label
_atom_site_type_symbol
_atom_site_fract_x
_atom_site_fract_y
_atom_site_fract_z
_atom_site_U_iso_or_equiv
_atom_site_adp_type
_atom_site_occupancy
_atom_site_symmetry_multiplicity
_atom_site_calc_flag
_atom_site_refinement_flags
_atom_site_disorder_assembly
_atom_site_disorder_group
O13 O -0.27781(10) 0.09223(10) -0.01703(7) 0.0313(2) Uani 1 1 d D . .
O16 O -0.56800(11) 0.13995(11) -0.08821(8) 0.0374(2) Uani 1 1 d D . .
C1 C -0.09222(14) 0.19860(13) -0.13920(10) 0.0270(2) Uani 1 1 d . . .
C2 C 0.04791(17) 0.35517(14) -0.06937(12) 0.0359(3) Uani 1 1 d . . .
H2 H 0.0965 0.3867 0.0168 0.043 Uiso 1 1 calc R . .
C3 C 0.1162(2) 0.46560(16) -0.12846(15) 0.0475(3) Uani 1 1 d . . .
H3 H 0.2121 0.5741 -0.0822 0.057 Uiso 1 1 calc R . .
C4 C 0.0457(2) 0.41878(18) -0.25382(15) 0.0503(4) Uani 1 1 d . . .
H4 H 0.0936 0.4959 -0.2925 0.060 Uiso 1 1 calc R . .
C5 C -0.09440(19) 0.26074(17) -0.32437(13) 0.0427(3) Uani 1 1 d . . .
H5 H -0.1420 0.2292 -0.4105 0.051 Uiso 1 1 calc R . .
C6 C -0.16292(15) 0.15028(14) -0.26586(10) 0.0302(2) Uani 1 1 d . . .
C7 C -0.30482(15) -0.02296(15) -0.31456(10) 0.0307(3) Uani 1 1 d . . .
C8 C -0.41092(18) -0.12809(17) -0.43359(12) 0.0418(3) Uani 1 1 d . . .
H8 H -0.4003 -0.0902 -0.5002 0.050 Uiso 1 1 calc R . .
C9 C -0.53287(19) -0.28995(18) -0.45304(13) 0.0487(3) Uani 1 1 d . . .
H9 H -0.6060 -0.3633 -0.5339 0.058 Uiso 1 1 calc R . .
C10 C -0.54943(18) -0.34592(17) -0.35659(13) 0.0475(3) Uani 1 1 d . . .
H10 H -0.6339 -0.4570 -0.3721 0.057 Uiso 1 1 calc R . .
C11 C -0.44369(16) -0.24126(15) -0.23687(12) 0.0384(3) Uani 1 1 d . . .
H11 H -0.4553 -0.2795 -0.1705 0.046 Uiso 1 1 calc R . .
C12 C -0.32169(14) -0.08065(14) -0.21737(10) 0.0282(2) Uani 1 1 d . . .
C13 C -0.18795(13) 0.05642(13) -0.09651(10) 0.0255(2) Uani 1 1 d . . .
C14 C -0.05423(14) 0.01562(13) -0.02837(10) 0.0266(2) Uani 1 1 d . . .
C15 C -0.5353(7) 0.3077(5) -0.2083(5) 0.0750(15) Uani 0.804(4) 1 d P A 1
H15A H -0.4749 0.4007 -0.1324 0.113 Uiso 0.804(4) 1 calc PR A 1
H15B H -0.6006 0.3332 -0.2733 0.113 Uiso 0.804(4) 1 calc PR A 1
H15C H -0.4419 0.2861 -0.2304 0.113 Uiso 0.804(4) 1 calc PR A 1
C15B C -0.5287(13) 0.3098(9) -0.2177(10) 0.022(2) Uiso 0.196(4) 1 d PD A 2
H15D H -0.5763 0.3078 -0.3010 0.033 Uiso 0.196(4) 1 calc PR A 2
H15E H -0.3941 0.3562 -0.1908 0.033 Uiso 0.196(4) 1 calc PR A 2
H15F H -0.5597 0.3771 -0.1636 0.033 Uiso 0.196(4) 1 calc PR A 2
C16 C -0.6687(2) 0.16184(19) -0.19148(15) 0.0332(4) Uani 0.804(4) 1 d P A 1
H16 H -0.7636 0.1863 -0.1705 0.040 Uiso 0.804(4) 1 calc PR A 1
C16B C -0.6121(12) 0.1438(8) -0.2143(7) 0.0392(19) Uiso 0.196(4) 1 d PD A 2
H16B H -0.5466 0.0927 -0.2510 0.047 Uiso 0.196(4) 1 calc PR A 2
C17 C -0.7695(3) 0.0064(2) -0.30220(17) 0.0371(4) Uani 0.804(4) 1 d P A 1
H17A H -0.8287 0.0287 -0.3729 0.044 Uiso 0.804(4) 1 calc PR A 1
H17B H -0.6778 -0.0231 -0.3209 0.044 Uiso 0.804(4) 1 calc PR A 1
C17B C -0.8088(14) 0.0285(12) -0.2816(10) 0.049(3) Uiso 0.196(4) 1 d P A 2
H17C H -0.8493 0.0513 -0.3570 0.059 Uiso 0.196(4) 1 calc PR A 2
H17D H -0.8808 0.0452 -0.2316 0.059 Uiso 0.196(4) 1 calc PR A 2
C18 C -0.9161(3) -0.1382(2) -0.28566(16) 0.0429(5) Uani 0.804(4) 1 d P A 1
H18A H -0.8546 -0.1726 -0.2244 0.051 Uiso 0.804(4) 1 calc PR A 1
H18B H -0.9956 -0.1031 -0.2535 0.051 Uiso 0.804(4) 1 calc PR A 1
C18B C -0.8509(12) -0.1518(9) -0.3153(8) 0.045(2) Uiso 0.196(4) 1 d P A 2
H18C H -0.8052 -0.1740 -0.2407 0.054 Uiso 0.196(4) 1 calc PR A 2
H18D H -0.7855 -0.1712 -0.3697 0.054 Uiso 0.196(4) 1 calc PR A 2
C19 C -1.0363(3) -0.2827(3) -0.4015(2) 0.0542(6) Uani 0.804(4) 1 d P A 1
H19A H -1.0941 -0.2488 -0.4637 0.081 Uiso 0.804(4) 1 calc PR A 1
H19B H -1.1325 -0.3689 -0.3858 0.081 Uiso 0.804(4) 1 calc PR A 1
H19C H -0.9602 -0.3244 -0.4302 0.081 Uiso 0.804(4) 1 calc PR A 1
C19B C -1.0629(8) -0.270(2) -0.3804(11) 0.131(10) Uiso 0.196(4) 1 d P A 2
H19D H -1.1269 -0.2549 -0.3249 0.197 Uiso 0.196(4) 1 calc PR A 2
H19E H -1.0866 -0.3831 -0.4041 0.197 Uiso 0.196(4) 1 calc PR A 2
H19F H -1.1086 -0.2458 -0.4531 0.197 Uiso 0.196(4) 1 calc PR A 2
H13 H -0.3778 0.1102 -0.0565 0.088(6) Uiso 1 1 d RD . .
H16' H -0.6577 0.0545 -0.0699 0.113(8) Uiso 1 1 d RD . .

loop_
_atom_site_aniso_label
_atom_site_aniso_U_11
_atom_site_aniso_U_22
_atom_site_aniso_U_33
_atom_site_aniso_U_23
_atom_site_aniso_U_13
_atom_site_aniso_U_12
O13 0.0308(4) 0.0424(5) 0.0311(4) 0.0175(4) 0.0147(3) 0.0226(4)
O16 0.0326(4) 0.0420(5) 0.0365(5) 0.0166(4) 0.0063(3) 0.0190(4)
C1 0.0269(5) 0.0272(5) 0.0333(6) 0.0131(5) 0.0137(4) 0.0160(4)
C2 0.0387(6) 0.0282(6) 0.0399(7) 0.0087(5) 0.0173(5) 0.0149(5)
C3 0.0530(8) 0.0265(6) 0.0626(9) 0.0152(6) 0.0296(7) 0.0141(6)
C4 0.0620(9) 0.0404(8) 0.0637(10) 0.0329(7) 0.0373(8) 0.0234(7)
C5 0.0511(7) 0.0456(8) 0.0410(7) 0.0262(6) 0.0234(6) 0.0230(6)
C6 0.0321(5) 0.0334(6) 0.0321(6) 0.0159(5) 0.0147(4) 0.0182(5)
C7 0.0288(5) 0.0352(6) 0.0299(6) 0.0133(5) 0.0102(4) 0.0164(5)
C8 0.0427(7) 0.0483(8) 0.0295(6) 0.0140(6) 0.0102(5) 0.0189(6)
C9 0.0427(7) 0.0452(8) 0.0355(7) 0.0031(6) 0.0028(5) 0.0120(6)
C10 0.0379(7) 0.0340(7) 0.0466(8) 0.0079(6) 0.0040(6) 0.0050(5)
C11 0.0327(6) 0.0338(6) 0.0392(7) 0.0156(5) 0.0072(5) 0.0093(5)
C12 0.0241(5) 0.0303(6) 0.0296(6) 0.0118(5) 0.0074(4) 0.0130(4)
C13 0.0244(5) 0.0280(5) 0.0270(5) 0.0124(4) 0.0097(4) 0.0135(4)
C14 0.0261(5) 0.0255(5) 0.0280(5) 0.0100(4) 0.0098(4) 0.0118(4)
C15 0.078(2) 0.0600(17) 0.080(2) 0.0469(15) 0.0206(14) 0.0211(13)
C16 0.0331(8) 0.0383(9) 0.0361(9) 0.0177(7) 0.0115(6) 0.0222(7)
C17 0.0408(9) 0.0440(10) 0.0282(9) 0.0173(7) 0.0125(7) 0.0198(8)
C18 0.0386(9) 0.0455(10) 0.0319(9) 0.0094(7) 0.0118(7) 0.0115(7)
C19 0.0521(11) 0.0451(12) 0.0319(9) 0.0059(8) 0.0075(8) 0.0012(9)

loop_
_atom_type_symbol
_atom_type_description
_atom_type_scat_dispersion_real
_atom_type_scat_dispersion_imag
_atom_type_scat_source
C C 0.0033 0.0016 'International Tables Vol C Tables 4.2.6.8 and 6.1.1.4'
H H 0.0000 0.0000 'International Tables Vol C Tables 4.2.6.8 and 6.1.1.4'
O O 0.0106 0.0060 'International Tables Vol C Tables 4.2.6.8 and 6.1.1.4'

loop_
_geom_angle_atom_site_label_1
_geom_angle_atom_site_label_2
_geom_angle_atom_site_label_3
_geom_angle
_geom_angle_site_symmetry_1
C16 O16 C16B 26.5(3) .
C2 C1 C6 121.32(11) .
C2 C1 C13 128.19(11) .
C6 C1 C13 110.47(10) .
C1 C2 C3 118.32(13) .
C4 C3 C2 120.59(13) .
C3 C4 C5 121.18(13) .
C6 C5 C4 118.43(13) .
C5 C6 C1 120.15(12) .
C5 C6 C7 131.02(12) .
C1 C6 C7 108.81(11) .
C8 C7 C12 120.11(11) .
C8 C7 C6 131.07(12) .
C12 C7 C6 108.80(10) .
C9 C8 C7 118.52(13) .
C10 C9 C8 121.06(13) .
C9 C10 C11 120.80(13) .
C12 C11 C10 118.22(13) .
C11 C12 C7 121.28(11) .
C11 C12 C13 128.54(11) .
C7 C12 C13 110.18(10) .
O13 C13 C14 106.46(9) .
O13 C13 C1 112.51(9) .
C14 C13 C1 111.16(9) .
O13 C13 C12 113.54(8) .
C14 C13 C12 111.55(9) .
C1 C13 C12 101.73(9) .
C14 C14 C13 178.95(16) 2
O16 C16 C15 106.7(2) .
O16 C16 C17 111.09(14) .
C15 C16 C17 115.0(2) .
C15B C16B C17B 121.3(8) .
C15B C16B O16 112.3(7) .
C17B C16B O16 107.9(7) .
C18 C17 C16 113.87(19) .
C16B C17B C18B 112.5(9) .
C19 C18 C17 113.54(19) .
C17B C18B C19B 110.6(12) .

loop_
_geom_bond_atom_site_label_1
_geom_bond_atom_site_label_2
_geom_bond_distance
_geom_bond_site_symmetry_2
O13 C13 1.4307(13) .
O16 C16 1.4375(17) .
O16 C16B 1.483(7) .
C1 C2 1.3813(18) .
C1 C6 1.3953(17) .
C1 C13 1.5263(15) .
C2 C3 1.3930(18) .
C3 C4 1.382(2) .
C4 C5 1.391(2) .
C5 C6 1.3885(17) .
C6 C7 1.4696(18) .
C7 C8 1.3900(19) .
C7 C12 1.3996(16) .
C8 C9 1.390(2) .
C9 C10 1.382(2) .
C10 C11 1.395(2) .
C11 C12 1.3806(17) .
C12 C13 1.5298(18) .
C13 C14 1.4736(15) .
C14 C14 1.191(2) 2
C15 C16 1.477(4) .
C15B C16B 1.458(5) .
C16 C17 1.524(3) .
C16B C17B 1.465(13) .
C17 C18 1.517(3) .
C17B C18B 1.548(13) .
C18 C19 1.508(3) .
C18B C19B 1.560(10) .
